data_7125675
loop_
_publ_author_name
'Livshits-Kritsman, Yulia'
'Tumanskii, Boris'
'M\'enard, Gabriel'
'Dobrovetsky, Roman'

_publ_section_title
;
 Isolable cyclic (alkyl)(amino)carbene-phosphonyl radical adducts.
;
_journal_issue 9
_journal_name_full 'Chemical communications (Cambridge, England)'
_journal_page_first 1341
_journal_page_last 1344
_journal_paper_doi 10.1039/c9cc09244g
_journal_volume 56
_journal_year 2020
_chemical_formula_moiety 'C26 H45 N O3 P'
_chemical_formula_sum 'C26 H45 N O3 P'
_chemical_formula_weight 450.60
_space_group_crystal_system triclinic
_space_group_IT_number 2
_space_group_name_Hall '-P 1'
_space_group_name_H-M_alt 'P -1'
_atom_sites_solution_hydrogens geom
_atom_sites_solution_primary direct
_atom_sites_solution_secondary difmap
_audit_creation_method SHELXL-2018/1
_audit_update_record
;
2019-11-21 deposited with the CCDC.	2019-12-20 downloaded from the CCDC.
;
_cell_angle_alpha 90.3160(10)
_cell_angle_beta 93.4380(10)
_cell_angle_gamma 110.9860(10)
_cell_formula_units_Z 2
_cell_length_a 9.5438(3)
_cell_length_b 9.7293(3)
_cell_length_c 15.4360(5)
_cell_measurement_reflns_used 15574
_cell_measurement_temperature 110(2)
_cell_measurement_theta_max 28.462
_cell_measurement_theta_min 1.322
_cell_volume 1335.26(7)
_computing_cell_refinement 'Saint, Bruker-AXS'
_computing_data_collection 'Apex2, Bruker-AXS'
_computing_data_reduction 'Saint, Bruker-AXS'
_computing_structure_refinement 'SHELXL-2018/1 (Sheldrick, 2018)'
_computing_structure_solution 'SHELXT 2014/4 (Sheldrick, 2014)'
_diffrn_ambient_temperature 110(2)
_diffrn_detector_area_resol_mean 1.75
_diffrn_measured_fraction_theta_full 0.999
_diffrn_measured_fraction_theta_max 0.993
_diffrn_measurement_device_type 'ApexDuo, Bruker-AXS'
_diffrn_measurement_method '0.5 deg. \f and \w scans'
_diffrn_radiation_type MoK\a
_diffrn_radiation_wavelength 0.71073
_diffrn_reflns_av_R_equivalents 0.0226
_diffrn_reflns_av_unetI/netI 0.0337
_diffrn_reflns_Laue_measured_fraction_full 0.999
_diffrn_reflns_Laue_measured_fraction_max 0.993
_diffrn_reflns_limit_h_max 12
_diffrn_reflns_limit_h_min -10
_diffrn_reflns_limit_k_max 10
_diffrn_reflns_limit_k_min -13
_diffrn_reflns_limit_l_max 20
_diffrn_reflns_limit_l_min -16
_diffrn_reflns_number 15574
_diffrn_reflns_point_group_measured_fraction_full 0.999
_diffrn_reflns_point_group_measured_fraction_max 0.993
_diffrn_reflns_theta_full 25.242
_diffrn_reflns_theta_max 28.462
_diffrn_reflns_theta_min 1.322
_diffrn_source 'ImuS micro-focus'
_exptl_absorpt_coefficient_mu 0.128
_exptl_absorpt_correction_T_max 0.984
_exptl_absorpt_correction_T_min 0.958
_exptl_absorpt_correction_type multi-scan
_exptl_absorpt_process_details 'Sadabs, Bruker-AXS'
_exptl_crystal_colour yellow
_exptl_crystal_density_diffrn 1.121
_exptl_crystal_description prism
_exptl_crystal_F_000 494
_exptl_crystal_size_max 0.335
_exptl_crystal_size_mid 0.221
_exptl_crystal_size_min 0.124
_refine_diff_density_max 0.362
_refine_diff_density_min -0.380
_refine_diff_density_rms 0.044
_refine_ls_extinction_method none
_refine_ls_goodness_of_fit_ref 1.033
_refine_ls_hydrogen_treatment constr
_refine_ls_matrix_type full
_refine_ls_number_parameters 292
_refine_ls_number_reflns 6695
_refine_ls_number_restraints 0
_refine_ls_restrained_S_all 1.033
_refine_ls_R_factor_all 0.0468
_refine_ls_R_factor_gt 0.0385
_refine_ls_shift/su_max 0.001
_refine_ls_shift/su_mean 0.000
_refine_ls_structure_factor_coef Fsqd
_refine_ls_weighting_details 'w=1/[\s^2^(Fo^2^)+(0.0459P)^2^+0.4033P] where P=(Fo^2^+2Fc^2^)/3'
_refine_ls_weighting_scheme calc
_refine_ls_wR_factor_gt 0.0952
_refine_ls_wR_factor_ref 0.1008
_reflns_Friedel_coverage 0.000
_reflns_number_gt 5674
_reflns_number_total 6695
_reflns_threshold_expression 'I > 2\s(I)'
_cod_data_source_file c9cc09244g2.cif
_cod_data_source_block rom93
_cod_depositor_comments 'Adding full bibliography for 7125674--7125677.cif.'
_cod_database_code 7125675
_shelx_shelxl_version_number 2018/1
_shelx_space_group_comment
;
The symmetry employed for this shelxl refinement is uniquely defined
by the following loop, which should always be used as a source of
symmetry information in preference to the above space-group names.
They are only intended as comments.
;
_shelx_estimated_absorpt_t_min 0.958
_shelx_estimated_absorpt_t_max 0.984

loop_
_space_group_symop_operation_xyz
'x, y, z'
'-x, -y, -z'

loop_
_atom_site_label
_atom_site_type_symbol
_atom_site_fract_x
_atom_site_fract_y
_atom_site_fract_z
_atom_site_U_iso_or_equiv
_atom_site_adp_type
_atom_site_occupancy
_atom_site_site_symmetry_order
_atom_site_calc_flag
_atom_site_refinement_flags_posn
_atom_site_refinement_flags_adp
P1 P 0.21970(3) 0.13238(3) 0.32751(2) 0.01376(8) Uani 1 1 d . .
O2 O 0.14745(10) -0.02094(9) 0.35386(5) 0.01966(19) Uani 1 1 d . .
O3 O 0.21138(9) 0.24959(9) 0.39775(5) 0.01771(18) Uani 1 1 d . .
C4 C 0.09786(14) 0.20942(14) 0.46176(8) 0.0201(2) Uani 1 1 d . .
H4 H 0.024878 0.107298 0.448344 0.024 Uiso 1 1 calc R U
C5 C 0.01609(19) 0.3167(2) 0.45594(11) 0.0419(4) Uani 1 1 d . .
H5A H -0.032334 0.310339 0.397487 0.063 Uiso 1 1 calc R U
H5B H 0.088036 0.416950 0.467894 0.063 Uiso 1 1 calc R U
H5C H -0.060482 0.292301 0.498652 0.063 Uiso 1 1 calc R U
C6 C 0.17678(16) 0.21479(16) 0.54995(8) 0.0279(3) Uani 1 1 d . .
H6A H 0.228262 0.143838 0.550741 0.042 Uiso 1 1 calc R U
H6B H 0.102821 0.189893 0.594190 0.042 Uiso 1 1 calc R U
H6C H 0.250564 0.314113 0.562259 0.042 Uiso 1 1 calc R U
O7 O 0.39448(9) 0.18695(9) 0.31763(5) 0.01733(18) Uani 1 1 d . .
C8 C 0.50178(13) 0.19757(13) 0.39148(8) 0.0181(2) Uani 1 1 d . .
H8 H 0.453894 0.201208 0.446895 0.022 Uiso 1 1 calc R U
C9 C 0.54621(17) 0.06360(16) 0.38899(10) 0.0324(3) Uani 1 1 d . .
H9A H 0.456635 -0.025393 0.392810 0.049 Uiso 1 1 calc R U
H9B H 0.618272 0.069134 0.438071 0.049 Uiso 1 1 calc R U
H9C H 0.592575 0.060058 0.334473 0.049 Uiso 1 1 calc R U
C10 C 0.63197(16) 0.33934(15) 0.38214(10) 0.0311(3) Uani 1 1 d . .
H10A H 0.676994 0.336454 0.327065 0.047 Uiso 1 1 calc R U
H10B H 0.707480 0.351900 0.430383 0.047 Uiso 1 1 calc R U
H10C H 0.596236 0.422023 0.382891 0.047 Uiso 1 1 calc R U
C11 C 0.14678(13) 0.16644(12) 0.22573(7) 0.0152(2) Uani 1 1 d . .
C12 C -0.00169(14) 0.06402(14) 0.18218(8) 0.0201(3) Uani 1 1 d . .
C13 C 0.00616(17) -0.08552(14) 0.15609(9) 0.0290(3) Uani 1 1 d . .
H13A H -0.085858 -0.143386 0.121445 0.043 Uiso 1 1 calc R U
H13B H 0.015954 -0.138765 0.208443 0.043 Uiso 1 1 calc R U
H13C H 0.093397 -0.069805 0.121737 0.043 Uiso 1 1 calc R U
C14 C -0.13586(15) 0.03567(17) 0.23932(9) 0.0301(3) Uani 1 1 d . .
H14A H -0.145283 0.129631 0.254854 0.045 Uiso 1 1 calc R U
H14B H -0.119148 -0.013002 0.292272 0.045 Uiso 1 1 calc R U
H14C H -0.228396 -0.027648 0.207150 0.045 Uiso 1 1 calc R U
C15 C -0.01640(14) 0.15086(14) 0.10059(8) 0.0223(3) Uani 1 1 d . .
H15A H 0.019924 0.113848 0.049929 0.027 Uiso 1 1 calc R U
H15B H -0.122888 0.139148 0.087217 0.027 Uiso 1 1 calc R U
C16 C 0.07956(13) 0.31407(14) 0.12030(8) 0.0180(2) Uani 1 1 d . .
C17 C -0.01249(15) 0.39558(16) 0.16091(9) 0.0276(3) Uani 1 1 d . .
H17A H 0.049344 0.500252 0.169048 0.041 Uiso 1 1 calc R U
H17B H -0.044162 0.353795 0.217256 0.041 Uiso 1 1 calc R U
H17C H -0.101451 0.384756 0.122385 0.041 Uiso 1 1 calc R U
C18 C 0.14719(14) 0.39384(14) 0.03938(8) 0.0222(3) Uani 1 1 d . .
H18A H 0.206108 0.342327 0.012990 0.033 Uiso 1 1 calc R U
H18B H 0.212662 0.495084 0.055501 0.033 Uiso 1 1 calc R U
H18C H 0.066234 0.395360 -0.002340 0.033 Uiso 1 1 calc R U
N19 N 0.19735(10) 0.30083(10) 0.18497(6) 0.01354(19) Uani 1 1 d . .
C20 C 0.35462(12) 0.39096(12) 0.18434(7) 0.0135(2) Uani 1 1 d . .
C21 C 0.41245(14) 0.52482(12) 0.23262(8) 0.0176(2) Uani 1 1 d . .
C22 C 0.56676(15) 0.60552(14) 0.23271(9) 0.0244(3) Uani 1 1 d . .
H22 H 0.607596 0.696564 0.264519 0.029 Uiso 1 1 calc R U
C23 C 0.66100(15) 0.55631(15) 0.18784(9) 0.0275(3) Uani 1 1 d . .
H23 H 0.765874 0.611618 0.190038 0.033 Uiso 1 1 calc R U
C24 C 0.60200(14) 0.42625(15) 0.13975(9) 0.0236(3) Uani 1 1 d . .
H24 H 0.667343 0.393757 0.108168 0.028 Uiso 1 1 calc R U
C25 C 0.44936(13) 0.34116(13) 0.13616(8) 0.0167(2) Uani 1 1 d . .
C26 C 0.31498(16) 0.58554(14) 0.28304(8) 0.0220(3) Uani 1 1 d . .
H26 H 0.211610 0.508993 0.282066 0.026 Uiso 1 1 calc R U
C27 C 0.37461(18) 0.62309(15) 0.37811(9) 0.0297(3) Uani 1 1 d . .
H27A H 0.475209 0.699548 0.380417 0.045 Uiso 1 1 calc R U
H27B H 0.379926 0.534667 0.405974 0.045 Uiso 1 1 calc R U
H27C H 0.306779 0.659033 0.408637 0.045 Uiso 1 1 calc R U
C28 C 0.30402(19) 0.72368(15) 0.23934(10) 0.0337(3) Uani 1 1 d . .
H28A H 0.264333 0.698967 0.178947 0.051 Uiso 1 1 calc R U
H28B H 0.404164 0.800776 0.240707 0.051 Uiso 1 1 calc R U
H28C H 0.236595 0.759167 0.270591 0.051 Uiso 1 1 calc R U
C29 C 0.39310(15) 0.20032(14) 0.08040(8) 0.0207(3) Uani 1 1 d . .
H29 H 0.280666 0.162278 0.077440 0.025 Uiso 1 1 calc R U
C30 C 0.44522(19) 0.08065(16) 0.11979(9) 0.0310(3) Uani 1 1 d . .
H30A H 0.406953 -0.008119 0.082123 0.047 Uiso 1 1 calc R U
H30B H 0.406585 0.057317 0.177420 0.047 Uiso 1 1 calc R U
H30C H 0.555383 0.116386 0.124963 0.047 Uiso 1 1 calc R U
C31 C 0.44286(18) 0.22827(16) -0.01278(9) 0.0293(3) Uani 1 1 d . .
H31A H 0.390827 0.139745 -0.049269 0.044 Uiso 1 1 calc R U
H31B H 0.551737 0.252118 -0.012551 0.044 Uiso 1 1 calc R U
H31C H 0.417750 0.310782 -0.035948 0.044 Uiso 1 1 calc R U

loop_
_atom_site_aniso_label
_atom_site_aniso_U_11
_atom_site_aniso_U_22
_atom_site_aniso_U_33
_atom_site_aniso_U_23
_atom_site_aniso_U_13
_atom_site_aniso_U_12
P1 0.01348(15) 0.01350(14) 0.01316(14) 0.00090(10) 0.00057(11) 0.00352(11)
O2 0.0222(5) 0.0154(4) 0.0193(4) 0.0033(3) 0.0024(3) 0.0040(3)
O3 0.0192(4) 0.0159(4) 0.0164(4) -0.0004(3) 0.0050(3) 0.0036(3)
C4 0.0155(6) 0.0239(6) 0.0192(6) -0.0019(5) 0.0051(5) 0.0044(5)
C5 0.0367(9) 0.0616(11) 0.0414(9) 0.0001(8) 0.0061(7) 0.0340(9)
C6 0.0272(7) 0.0346(7) 0.0188(6) 0.0050(5) 0.0045(5) 0.0067(6)
O7 0.0139(4) 0.0237(4) 0.0138(4) 0.0013(3) -0.0006(3) 0.0063(3)
C8 0.0162(6) 0.0231(6) 0.0153(5) 0.0010(5) -0.0021(4) 0.0079(5)
C9 0.0347(8) 0.0284(7) 0.0379(8) 0.0026(6) -0.0063(6) 0.0171(6)
C10 0.0240(7) 0.0268(7) 0.0358(8) 0.0042(6) -0.0114(6) 0.0030(6)
C11 0.0128(5) 0.0148(5) 0.0152(5) 0.0013(4) 0.0000(4) 0.0018(4)
C12 0.0158(6) 0.0207(6) 0.0168(6) 0.0021(5) -0.0026(5) -0.0015(5)
C13 0.0344(8) 0.0185(6) 0.0234(6) -0.0005(5) -0.0049(6) -0.0024(6)
C14 0.0142(6) 0.0394(8) 0.0270(7) 0.0097(6) 0.0003(5) -0.0019(6)
C15 0.0173(6) 0.0246(6) 0.0184(6) 0.0030(5) -0.0038(5) 0.0002(5)
C16 0.0137(6) 0.0230(6) 0.0170(5) 0.0024(5) -0.0022(4) 0.0065(5)
C17 0.0207(7) 0.0381(8) 0.0299(7) 0.0039(6) -0.0003(5) 0.0178(6)
C18 0.0213(6) 0.0238(6) 0.0205(6) 0.0064(5) -0.0013(5) 0.0074(5)
N19 0.0103(4) 0.0148(4) 0.0152(4) 0.0018(4) -0.0004(4) 0.0041(4)
C20 0.0125(5) 0.0122(5) 0.0153(5) 0.0038(4) 0.0006(4) 0.0037(4)
C21 0.0208(6) 0.0132(5) 0.0176(5) 0.0030(4) -0.0025(5) 0.0051(5)
C22 0.0234(7) 0.0154(6) 0.0253(6) 0.0050(5) -0.0056(5) -0.0031(5)
C23 0.0139(6) 0.0291(7) 0.0318(7) 0.0121(6) 0.0002(5) -0.0016(5)
C24 0.0157(6) 0.0296(7) 0.0268(6) 0.0105(5) 0.0062(5) 0.0089(5)
C25 0.0162(6) 0.0167(5) 0.0188(5) 0.0061(4) 0.0029(4) 0.0075(5)
C26 0.0300(7) 0.0160(6) 0.0210(6) -0.0025(5) -0.0026(5) 0.0105(5)
C27 0.0430(9) 0.0230(6) 0.0229(6) -0.0041(5) -0.0026(6) 0.0124(6)
C28 0.0519(10) 0.0223(7) 0.0324(7) -0.0018(6) -0.0055(7) 0.0214(7)
C29 0.0256(7) 0.0205(6) 0.0204(6) 0.0018(5) 0.0066(5) 0.0128(5)
C30 0.0497(9) 0.0277(7) 0.0265(7) 0.0045(6) 0.0093(6) 0.0260(7)
C31 0.0402(8) 0.0345(7) 0.0215(6) 0.0050(6) 0.0096(6) 0.0221(7)

loop_
_atom_type_symbol
_atom_type_description
_atom_type_scat_dispersion_real
_atom_type_scat_dispersion_imag
_atom_type_scat_source
C C 0.0033 0.0016 'International Tables Vol C Tables 4.2.6.8 and 6.1.1.4'
H H 0.0000 0.0000 'International Tables Vol C Tables 4.2.6.8 and 6.1.1.4'
N N 0.0061 0.0033 'International Tables Vol C Tables 4.2.6.8 and 6.1.1.4'
O O 0.0106 0.0060 'International Tables Vol C Tables 4.2.6.8 and 6.1.1.4'
P P 0.1023 0.0942 'International Tables Vol C Tables 4.2.6.8 and 6.1.1.4'

loop_
_geom_angle_atom_site_label_1
_geom_angle_atom_site_label_2
_geom_angle_atom_site_label_3
_geom_angle
O2 P1 O7 116.37(5)
O2 P1 O3 112.87(5)
O7 P1 O3 100.77(5)
O2 P1 C11 112.79(5)
O7 P1 C11 103.65(5)
O3 P1 C11 109.35(5)
C4 O3 P1 121.42(7)
O3 C4 C6 108.02(10)
O3 C4 C5 107.93(11)
C6 C4 C5 112.27(12)
O3 C4 H4 109.5
C6 C4 H4 109.5
C5 C4 H4 109.5
C4 C5 H5A 109.5
C4 C5 H5B 109.5
H5A C5 H5B 109.5
C4 C5 H5C 109.5
H5A C5 H5C 109.5
H5B C5 H5C 109.5
C4 C6 H6A 109.5
C4 C6 H6B 109.5
H6A C6 H6B 109.5
C4 C6 H6C 109.5
H6A C6 H6C 109.5
H6B C6 H6C 109.5
C8 O7 P1 122.07(7)
O7 C8 C10 106.20(9)
O7 C8 C9 108.47(10)
C10 C8 C9 113.06(11)
O7 C8 H8 109.7
C10 C8 H8 109.7
C9 C8 H8 109.7
C8 C9 H9A 109.5
C8 C9 H9B 109.5
H9A C9 H9B 109.5
C8 C9 H9C 109.5
H9A C9 H9C 109.5
H9B C9 H9C 109.5
C8 C10 H10A 109.5
C8 C10 H10B 109.5
H10A C10 H10B 109.5
C8 C10 H10C 109.5
H10A C10 H10C 109.5
H10B C10 H10C 109.5
N19 C11 C12 111.06(9)
N19 C11 P1 124.49(8)
C12 C11 P1 123.04(8)
C11 C12 C13 111.67(11)
C11 C12 C14 113.23(11)
C13 C12 C14 108.15(11)
C11 C12 C15 101.40(9)
C13 C12 C15 110.54(11)
C14 C12 C15 111.79(11)
C12 C13 H13A 109.5
C12 C13 H13B 109.5
H13A C13 H13B 109.5
C12 C13 H13C 109.5
H13A C13 H13C 109.5
H13B C13 H13C 109.5
C12 C14 H14A 109.5
C12 C14 H14B 109.5
H14A C14 H14B 109.5
C12 C14 H14C 109.5
H14A C14 H14C 109.5
H14B C14 H14C 109.5
C16 C15 C12 107.42(10)
C16 C15 H15A 110.2
C12 C15 H15A 110.2
C16 C15 H15B 110.2
C12 C15 H15B 110.2
H15A C15 H15B 108.5
N19 C16 C18 112.18(10)
N19 C16 C17 110.82(10)
C18 C16 C17 108.97(10)
N19 C16 C15 101.19(9)
C18 C16 C15 112.21(10)
C17 C16 C15 111.34(11)
C16 C17 H17A 109.5
C16 C17 H17B 109.5
H17A C17 H17B 109.5
C16 C17 H17C 109.5
H17A C17 H17C 109.5
H17B C17 H17C 109.5
C16 C18 H18A 109.5
C16 C18 H18B 109.5
H18A C18 H18B 109.5
C16 C18 H18C 109.5
H18A C18 H18C 109.5
H18B C18 H18C 109.5
C11 N19 C20 122.68(9)
C11 N19 C16 111.16(9)
C20 N19 C16 123.29(9)
C21 C20 C25 120.88(11)
C21 C20 N19 120.14(10)
C25 C20 N19 118.97(10)
C22 C21 C20 118.03(11)
C22 C21 C26 118.99(11)
C20 C21 C26 122.98(11)
C23 C22 C21 121.66(12)
C23 C22 H22 119.2
C21 C22 H22 119.2
C22 C23 C24 119.50(12)
C22 C23 H23 120.3
C24 C23 H23 120.3
C23 C24 C25 121.83(12)
C23 C24 H24 119.1
C25 C24 H24 119.1
C24 C25 C20 118.07(11)
C24 C25 C29 118.48(11)
C20 C25 C29 123.45(11)
C21 C26 C27 112.21(11)
C21 C26 C28 110.04(11)
C27 C26 C28 109.66(11)
C21 C26 H26 108.3
C27 C26 H26 108.3
C28 C26 H26 108.3
C26 C27 H27A 109.5
C26 C27 H27B 109.5
H27A C27 H27B 109.5
C26 C27 H27C 109.5
H27A C27 H27C 109.5
H27B C27 H27C 109.5
C26 C28 H28A 109.5
C26 C28 H28B 109.5
H28A C28 H28B 109.5
C26 C28 H28C 109.5
H28A C28 H28C 109.5
H28B C28 H28C 109.5
C25 C29 C30 111.87(11)
C25 C29 C31 111.71(11)
C30 C29 C31 109.55(10)
C25 C29 H29 107.8
C30 C29 H29 107.8
C31 C29 H29 107.8
C29 C30 H30A 109.5
C29 C30 H30B 109.5
H30A C30 H30B 109.5
C29 C30 H30C 109.5
H30A C30 H30C 109.5
H30B C30 H30C 109.5
C29 C31 H31A 109.5
C29 C31 H31B 109.5
H31A C31 H31B 109.5
C29 C31 H31C 109.5
H31A C31 H31C 109.5
H31B C31 H31C 109.5

loop_
_geom_bond_atom_site_label_1
_geom_bond_atom_site_label_2
_geom_bond_distance
P1 O2 1.4730(8)
P1 O7 1.5763(9)
P1 O3 1.5949(9)
P1 C11 1.7614(11)
O3 C4 1.4603(14)
C4 C6 1.5070(18)
C4 C5 1.5105(19)
C4 H4 1.0000
C5 H5A 0.9800
C5 H5B 0.9800
C5 H5C 0.9800
C6 H6A 0.9800
C6 H6B 0.9800
C6 H6C 0.9800
O7 C8 1.4635(13)
C8 C10 1.5044(18)
C8 C9 1.5092(17)
C8 H8 1.0000
C9 H9A 0.9800
C9 H9B 0.9800
C9 H9C 0.9800
C10 H10A 0.9800
C10 H10B 0.9800
C10 H10C 0.9800
C11 N19 1.3899(14)
C11 C12 1.5230(16)
C12 C13 1.5362(19)
C12 C14 1.5423(18)
C12 C15 1.5476(16)
C13 H13A 0.9800
C13 H13B 0.9800
C13 H13C 0.9800
C14 H14A 0.9800
C14 H14B 0.9800
C14 H14C 0.9800
C15 C16 1.5403(17)
C15 H15A 0.9900
C15 H15B 0.9900
C16 N19 1.4990(14)
C16 C18 1.5258(17)
C16 C17 1.5340(18)
C17 H17A 0.9800
C17 H17B 0.9800
C17 H17C 0.9800
C18 H18A 0.9800
C18 H18B 0.9800
C18 H18C 0.9800
N19 C20 1.4425(14)
C20 C21 1.4076(16)
C20 C25 1.4128(16)
C21 C22 1.3989(18)
C21 C26 1.5150(17)
C22 C23 1.377(2)
C22 H22 0.9500
C23 C24 1.378(2)
C23 H23 0.9500
C24 C25 1.3916(17)
C24 H24 0.9500
C25 C29 1.5203(17)
C26 C27 1.5349(18)
C26 C28 1.5410(17)
C26 H26 1.0000
C27 H27A 0.9800
C27 H27B 0.9800
C27 H27C 0.9800
C28 H28A 0.9800
C28 H28B 0.9800
C28 H28C 0.9800
C29 C30 1.5359(17)
C29 C31 1.5370(18)
C29 H29 1.0000
C30 H30A 0.9800
C30 H30B 0.9800
C30 H30C 0.9800
C31 H31A 0.9800
C31 H31B 0.9800
C31 H31C 0.9800
